data_1507820
loop_
_publ_author_name
'Tian, Jun'
'Gao, Wen-Chao'
'Zhou, Dong-Mei'
'Zhang, Chi'

_publ_section_title
;
 Recyclable hypervalent iodine(III) reagent iodosodilactone as an
 efficient coupling reagent for direct esterification, amidation, and
 peptide coupling.
;
_journal_issue 12
_journal_name_full 'Organic letters'
_journal_page_first 3020
_journal_page_last 3023
_journal_paper_doi 10.1021/ol301085v
_journal_volume 14
_journal_year 2012
_chemical_formula_moiety 'C8 H3 I O4'
_chemical_formula_sum 'C8 H3 I O4'
_chemical_formula_weight 290.00
_chemical_name_common iodosodilactone
_chemical_name_systematic
; 
 ? 
;
_space_group_IT_number 14
_symmetry_cell_setting monoclinic
_symmetry_space_group_name_Hall '-P 2ybc'
_symmetry_space_group_name_H-M 'P 1 21/c 1'
_atom_sites_solution_hydrogens geom
_atom_sites_solution_primary direct
_atom_sites_solution_secondary difmap
_audit_creation_method SHELXL-97
_cell_angle_alpha 90.00
_cell_angle_beta 98.88(3)
_cell_angle_gamma 90.00
_cell_formula_units_Z 4
_cell_length_a 13.447(3)
_cell_length_b 8.1328(16)
_cell_length_c 6.7939(14)
_cell_measurement_reflns_used 1981
_cell_measurement_temperature 113(2)
_cell_measurement_theta_max 27.9
_cell_measurement_theta_min 1.5
_cell_volume 734.1(3)
_computing_cell_refinement CrystalClear
_computing_data_collection 'CrystalClear(Rigaku/MSC Inc., 2005)'
_computing_data_reduction CrystalClear
_computing_molecular_graphics 'Bruker SHELXTL'
_computing_publication_material 'Bruker SHELXTL'
_computing_structure_refinement 'SHELXL-97 (Sheldrick, 1997)'
_computing_structure_solution 'SHELXS-97 (Sheldrick, 1990)'
_diffrn_ambient_temperature 113(2)
_diffrn_detector_area_resol_mean 7.31
_diffrn_measured_fraction_theta_full 0.992
_diffrn_measured_fraction_theta_max 0.980
_diffrn_measurement_device_type 'Rigaku Saturn CCD area detector'
_diffrn_measurement_method '\w and \f scans'
_diffrn_radiation_monochromator confocal
_diffrn_radiation_source 'rotating anode'
_diffrn_radiation_type MoK\a
_diffrn_radiation_wavelength 0.71073
_diffrn_reflns_av_R_equivalents 0.0364
_diffrn_reflns_av_sigmaI/netI 0.0507
_diffrn_reflns_limit_h_max 17
_diffrn_reflns_limit_h_min -16
_diffrn_reflns_limit_k_max 9
_diffrn_reflns_limit_k_min -10
_diffrn_reflns_limit_l_max 8
_diffrn_reflns_limit_l_min -8
_diffrn_reflns_number 4686
_diffrn_reflns_theta_full 25.00
_diffrn_reflns_theta_max 27.85
_diffrn_reflns_theta_min 1.53
_diffrn_standards_decay_% 0
_diffrn_standards_interval_count 0
_diffrn_standards_interval_time 0
_diffrn_standards_number 0
_exptl_absorpt_coefficient_mu 4.334
_exptl_absorpt_correction_T_max 0.6711
_exptl_absorpt_correction_T_min 0.3987
_exptl_absorpt_correction_type multi-scan
_exptl_absorpt_process_details CrystalClear
_exptl_crystal_colour colorless
_exptl_crystal_density_diffrn 2.624
_exptl_crystal_density_method 'not measured'
_exptl_crystal_description platelet
_exptl_crystal_F_000 544
_exptl_crystal_size_max 0.26
_exptl_crystal_size_mid 0.22
_exptl_crystal_size_min 0.10
_refine_diff_density_max 2.061
_refine_diff_density_min -1.406
_refine_diff_density_rms 0.318
_refine_ls_extinction_coef 0.0316(18)
_refine_ls_extinction_expression Fc^*^=kFc[1+0.001xFc^2^\l^3^/sin(2\q)]^-1/4^
_refine_ls_extinction_method SHELXL
_refine_ls_goodness_of_fit_ref 1.096
_refine_ls_hydrogen_treatment constr
_refine_ls_matrix_type full
_refine_ls_number_parameters 119
_refine_ls_number_reflns 1716
_refine_ls_number_restraints 0
_refine_ls_restrained_S_all 1.096
_refine_ls_R_factor_all 0.0343
_refine_ls_R_factor_gt 0.0307
_refine_ls_shift/su_max 0.001
_refine_ls_shift/su_mean 0.000
_refine_ls_structure_factor_coef Fsqd
_refine_ls_weighting_details 'calc w=1/[\s^2^(Fo^2^)+(0.0529P)^2^+0.0000P] where P=(Fo^2^+2Fc^2^)/3'
_refine_ls_weighting_scheme calc
_refine_ls_wR_factor_gt 0.0951
_refine_ls_wR_factor_ref 0.0962
_reflns_number_gt 1416
_reflns_number_total 1716
_reflns_threshold_expression >2sigma(I)
_cod_data_source_file ol301085v_si_002.cif
_cod_data_source_block r90717a1
_cod_depositor_comments
;
The following automatic conversions were performed:

'_symmetry_cell_setting' value 'Monoclinic' changed to 'monoclinic'
according to /home/saulius/struct/CIF-dictionaries/cif_core.dic
dictionary named 'cif_core.dic' version 2.4.1 from 2010-06-29.

Automatic conversion script
Id: cif_fix_values 1891 2012-01-12 08:04:46Z andrius 

 Adding full bibliography for 1507820.cif.

The following automatic conversions were performed:

'_exptl_absorpt_correction_type' value 'Multi-scans' was replaced
with the value 'multi-scan' as specified in the replacement file
'src/cod-tools/trunk/data/replacement-values/replacement_values.lst'.

Automatic conversion script
Id: cif_fix_values 5376 2017-05-30 11:51:03Z andrius 
;
_cod_original_sg_symbol_H-M P2(1)/c
_cod_database_code 1507820

loop_
_symmetry_equiv_pos_as_xyz
'x, y, z'
'-x, y+1/2, -z+1/2'
'-x, -y, -z'
'x, -y-1/2, z-1/2'

loop_
_atom_site_label
_atom_site_type_symbol
_atom_site_fract_x
_atom_site_fract_y
_atom_site_fract_z
_atom_site_U_iso_or_equiv
_atom_site_adp_type
_atom_site_occupancy
_atom_site_symmetry_multiplicity
_atom_site_calc_flag
_atom_site_refinement_flags
I1 I 0.38158(2) 0.42328(4) 0.15108(5) 0.01072(18) Uani 1 1 d .
O4 O 0.4115(3) 0.9299(4) 0.1816(6) 0.0158(9) Uani 1 1 d .
C7 C 0.1774(4) 0.3145(6) -0.0373(8) 0.0135(11) Uani 1 1 d .
O2 O 0.1081(3) 0.2288(5) -0.1086(6) 0.0187(9) Uani 1 1 d .
C3 C 0.0949(4) 0.6023(6) -0.1018(8) 0.0123(11) Uani 1 1 d .
H3 H 0.0317 0.5576 -0.1589 0.015 Uiso 1 1 calc R
O3 O 0.4448(3) 0.6635(4) 0.2070(5) 0.0149(8) Uani 1 1 d .
O1 O 0.2662(3) 0.2516(4) 0.0466(5) 0.0144(8) Uani 1 1 d .
C5 C 0.1988(4) 0.8431(6) -0.0062(7) 0.0117(10) Uani 1 1 d .
H5 H 0.2057 0.9592 0.0025 0.014 Uiso 1 1 calc R
C6 C 0.2801(4) 0.7401(6) 0.0606(7) 0.0110(10) Uani 1 1 d .
C1 C 0.2640(4) 0.5738(6) 0.0452(7) 0.0104(11) Uani 1 1 d .
C4 C 0.1080(4) 0.7723(6) -0.0853(7) 0.0125(10) Uani 1 1 d .
H4 H 0.0524 0.8419 -0.1301 0.015 Uiso 1 1 calc R
C8 C 0.3837(4) 0.7867(7) 0.1538(6) 0.0101(11) Uani 1 1 d .
C2 C 0.1753(4) 0.4994(6) -0.0337(7) 0.0104(10) Uani 1 1 d .

loop_
_atom_site_aniso_label
_atom_site_aniso_U_11
_atom_site_aniso_U_22
_atom_site_aniso_U_33
_atom_site_aniso_U_23
_atom_site_aniso_U_13
_atom_site_aniso_U_12
I1 0.0111(2) 0.0079(3) 0.0122(2) 0.00071(12) -0.00122(13) 0.00060(12)
O4 0.014(2) 0.011(2) 0.021(2) -0.0010(14) -0.0022(16) -0.0020(14)
C7 0.016(3) 0.011(3) 0.013(2) 0.000(2) 0.002(2) 0.001(2)
O2 0.017(2) 0.012(2) 0.025(2) -0.0031(16) -0.0025(16) -0.0054(15)
C3 0.011(2) 0.015(3) 0.011(2) 0.001(2) 0.001(2) 0.001(2)
O3 0.016(2) 0.006(2) 0.0219(19) -0.0001(15) 0.0000(15) -0.0009(15)
O1 0.0154(19) 0.0050(19) 0.0208(18) -0.0004(15) -0.0035(15) -0.0001(14)
C5 0.023(3) 0.003(3) 0.010(2) 0.0008(19) 0.005(2) 0.000(2)
C6 0.014(3) 0.010(3) 0.009(2) -0.0004(19) 0.0028(19) -0.001(2)
C1 0.009(2) 0.015(3) 0.007(2) 0.0008(18) 0.0003(19) 0.0040(19)
C4 0.014(3) 0.012(3) 0.012(2) 0.004(2) 0.0023(19) 0.006(2)
C8 0.010(2) 0.015(3) 0.005(2) 0.0004(19) 0.0001(18) 0.002(2)
C2 0.013(3) 0.008(3) 0.010(2) -0.0013(19) 0.0005(19) -0.0005(19)

loop_
_atom_type_symbol
_atom_type_description
_atom_type_scat_dispersion_real
_atom_type_scat_dispersion_imag
_atom_type_scat_source
C C 0.0033 0.0016 'International Tables Vol C Tables 4.2.6.8 and 6.1.1.4'
H H 0.0000 0.0000 'International Tables Vol C Tables 4.2.6.8 and 6.1.1.4'
O O 0.0106 0.0060 'International Tables Vol C Tables 4.2.6.8 and 6.1.1.4'
I I -0.4742 1.8119 'International Tables Vol C Tables 4.2.6.8 and 6.1.1.4'

loop_
_geom_angle_atom_site_label_1
_geom_angle_atom_site_label_2
_geom_angle_atom_site_label_3
_geom_angle
C1 I1 O1 77.91(19)
C1 I1 O3 77.30(17)
O1 I1 O3 155.21(14)
O2 C7 O1 122.2(5)
O2 C7 C2 124.8(5)
O1 C7 C2 113.0(4)
C2 C3 C4 119.2(5)
C2 C3 H3 120.4
C4 C3 H3 120.4
C8 O3 I1 115.7(3)
C7 O1 I1 116.6(3)
C4 C5 C6 118.5(5)
C4 C5 H5 120.8
C6 C5 H5 120.8
C1 C6 C5 117.4(5)
C1 C6 C8 114.2(5)
C5 C6 C8 128.4(5)
C2 C1 C6 125.7(5)
C2 C1 I1 116.9(4)
C6 C1 I1 117.4(4)
C5 C4 C3 122.5(5)
C5 C4 H4 118.7
C3 C4 H4 118.7
O4 C8 O3 121.3(5)
O4 C8 C6 123.3(5)
O3 C8 C6 115.4(5)
C1 C2 C3 116.7(5)
C1 C2 C7 115.5(5)
C3 C2 C7 127.8(5)

loop_
_geom_bond_atom_site_label_1
_geom_bond_atom_site_label_2
_geom_bond_distance
I1 C1 2.041(5)
I1 O1 2.126(4)
I1 O3 2.141(4)
O4 C8 1.229(6)
C7 O2 1.204(6)
C7 O1 1.343(6)
C7 C2 1.504(7)
C3 C2 1.389(7)
C3 C4 1.396(7)
C3 H3 0.9500
O3 C8 1.311(6)
C5 C4 1.381(7)
C5 C6 1.396(7)
C5 H5 0.9500
C6 C1 1.371(7)
C6 C8 1.487(7)
C1 C2 1.370(7)
C4 H4 0.9500

loop_
_geom_torsion_atom_site_label_1
_geom_torsion_atom_site_label_2
_geom_torsion_atom_site_label_3
_geom_torsion_atom_site_label_4
_geom_torsion
C1 I1 O3 C8 0.6(3)
O1 I1 O3 C8 1.3(5)
O2 C7 O1 I1 177.0(4)
C2 C7 O1 I1 -2.3(5)
C1 I1 O1 C7 1.2(4)
O3 I1 O1 C7 0.5(5)
C4 C5 C6 C1 -0.7(7)
C4 C5 C6 C8 -178.8(4)
C5 C6 C1 C2 1.3(8)
C8 C6 C1 C2 179.7(5)
C5 C6 C1 I1 -178.1(3)
C8 C6 C1 I1 0.3(6)
O1 I1 C1 C2 0.4(4)
O3 I1 C1 C2 -179.9(4)
O1 I1 C1 C6 179.8(4)
O3 I1 C1 C6 -0.5(4)
C6 C5 C4 C3 -0.4(7)
C2 C3 C4 C5 1.0(8)
I1 O3 C8 O4 178.9(4)
I1 O3 C8 C6 -0.7(5)
C1 C6 C8 O4 -179.2(5)
C5 C6 C8 O4 -1.1(8)
C1 C6 C8 O3 0.3(6)
C5 C6 C8 O3 178.4(4)
C6 C1 C2 C3 -0.7(8)
I1 C1 C2 C3 178.7(4)
C6 C1 C2 C7 178.9(5)
I1 C1 C2 C7 -1.7(6)
C4 C3 C2 C1 -0.5(7)
C4 C3 C2 C7 180.0(5)
O2 C7 C2 C1 -176.6(5)
O1 C7 C2 C1 2.6(6)
O2 C7 C2 C3 2.9(8)
O1 C7 C2 C3 -177.8(5)

loop_
_cod_related_entry_id
_cod_related_entry_database
_cod_related_entry_code
1 ChemSpider 28282178
